data_2206426
loop_
_publ_author_name
'Wei Huang'
'Deyou Teng'
'Zhongzhen Zhou'
'Guangfu Yang'

_publ_section_title
;
 3-(4,6-Dimethylpyrimidin-2-yl)-2-methylchromen-4-one
;
_journal_coeditor_code GH6025
_journal_issue 8
_journal_name_full 'Acta Crystallographica Section E'
_journal_page_first o2510
_journal_page_last o2512
_journal_paper_doi 10.1107/S1600536805021938
_journal_volume 61
_journal_year 2005
_chemical_formula_iupac 'C16 H14 N2 O2 S'
_chemical_formula_moiety 'C16 H14 N2 O2 S'
_chemical_formula_sum 'C16 H14 N2 O2 S'
_chemical_formula_weight 298.35
_chemical_melting_point 481
_chemical_name_systematic
;
3-(4,6-Dimethylpyrimidin-2-yl)-2-methylchromen-4-one
;
_space_group_IT_number 2
_symmetry_cell_setting triclinic
_symmetry_space_group_name_Hall '-P 1'
_symmetry_space_group_name_H-M 'P -1'
_atom_sites_solution_hydrogens geom
_atom_sites_solution_primary direct
_atom_sites_solution_secondary difmap
_audit_creation_method SHELXL-97
_cell_angle_alpha 113.247(2)
_cell_angle_beta 91.839(2)
_cell_angle_gamma 92.225(2)
_cell_formula_units_Z 2
_cell_length_a 7.0515(9)
_cell_length_b 10.2953(12)
_cell_length_c 11.0039(13)
_cell_measurement_reflns_used 1202
_cell_measurement_temperature 292(2)
_cell_measurement_theta_max 23.99
_cell_measurement_theta_min 2.30
_cell_volume 732.46(15)
_computing_cell_refinement 'SAINT (Bruker, 1999)'
_computing_data_collection 'SMART (Bruker, 1997)'
_computing_data_reduction SAINT
_computing_molecular_graphics 'SHELXTL (Bruker, 2001)'
_computing_publication_material SHELXTL
_computing_structure_refinement 'SHELXL97 (Sheldrick, 1997)'
_computing_structure_solution 'SHELXS97 (Sheldrick, 1997)'
_diffrn_ambient_temperature 292(2)
_diffrn_measured_fraction_theta_full 0.981
_diffrn_measured_fraction_theta_max 0.981
_diffrn_measurement_device_type 'Bruker SMART 4K CCD area-detector'
_diffrn_measurement_method '\f and \w'
_diffrn_radiation_monochromator graphite
_diffrn_radiation_source 'fine-focus sealed tube'
_diffrn_radiation_type MoK\a
_diffrn_radiation_wavelength 0.71073
_diffrn_reflns_av_R_equivalents 0.0166
_diffrn_reflns_av_sigmaI/netI 0.0357
_diffrn_reflns_limit_h_max 8
_diffrn_reflns_limit_h_min -7
_diffrn_reflns_limit_k_max 9
_diffrn_reflns_limit_k_min -12
_diffrn_reflns_limit_l_max 13
_diffrn_reflns_limit_l_min -12
_diffrn_reflns_number 3684
_diffrn_reflns_theta_full 25.00
_diffrn_reflns_theta_max 25.00
_diffrn_reflns_theta_min 2.02
_diffrn_standards_number 0
_exptl_absorpt_coefficient_mu 0.226
_exptl_absorpt_correction_type none
_exptl_crystal_colour colorless
_exptl_crystal_density_diffrn 1.353
_exptl_crystal_density_method 'not measured'
_exptl_crystal_description plate
_exptl_crystal_F_000 312
_exptl_crystal_size_max 0.28
_exptl_crystal_size_mid 0.24
_exptl_crystal_size_min 0.06
_refine_diff_density_max 0.474
_refine_diff_density_min -0.215
_refine_ls_extinction_method none
_refine_ls_goodness_of_fit_ref 1.075
_refine_ls_hydrogen_treatment constr
_refine_ls_matrix_type full
_refine_ls_number_parameters 193
_refine_ls_number_reflns 2529
_refine_ls_number_restraints 0
_refine_ls_restrained_S_all 1.075
_refine_ls_R_factor_all 0.0743
_refine_ls_R_factor_gt 0.0560
_refine_ls_shift/su_max 0.001
_refine_ls_shift/su_mean 0.000
_refine_ls_structure_factor_coef Fsqd
_refine_ls_weighting_details 'calc w = 1/[\s^2^(Fo^2^)+(0.1186P)^2^+0.0235P] where P = (Fo^2^+2Fc^2^)/3'
_refine_ls_weighting_scheme calc
_refine_ls_wR_factor_gt 0.1661
_refine_ls_wR_factor_ref 0.1921
_reflns_number_gt 1909
_reflns_number_total 2529
_reflns_threshold_expression I>2\s(I)
_cod_data_source_file gh6025.cif
_cod_data_source_block I
_cod_depositor_comments
;
The following automatic conversions were performed:
'_symmetry_cell_setting' value 'Triclinic' changed to 'triclinic'
according to '/home/saulius/struct/CIF-dictionaries/cif_core.dic'
dictionary named 'cif_core.dic' version 2.4.1 from 2010-06-29.

Automatic conversion script
Id: cif_fix_enum 1527 2010-12-29 10:47:43Z saulius 

The following automatic conversions were performed:

'_symmetry_cell_setting' value 'Triclinic' changed to 'triclinic'
according to /home/saulius/struct/CIF-dictionaries/cif_core.dic
dictionary named 'cif_core.dic' version 2.4.1 from 2010-06-29.

Automatic conversion script
Id: cif_fix_values 1715 2011-07-08 13:25:40Z adriana 
;
_cod_database_code 2206426
_cod_database_fobs_code 2206426

loop_
_symmetry_equiv_pos_as_xyz
'x, y, z'
'-x, -y, -z'

loop_
_atom_site_label
_atom_site_fract_x
_atom_site_fract_y
_atom_site_fract_z
_atom_site_U_iso_or_equiv
_atom_site_adp_type
_atom_site_calc_flag
_atom_site_refinement_flags
_atom_site_occupancy
_atom_site_type_symbol
C1 0.2168(4) 0.0598(3) 0.6012(3) 0.0488(7) Uani d . 1 C
C2 0.1987(4) -0.0282(4) 0.6696(3) 0.0597(8) Uani d . 1 C
H2 0.1647 0.0097 0.7573 0.072 Uiso calc R 1 H
C3 0.2301(5) -0.1699(4) 0.6102(4) 0.0698(10) Uani d . 1 C
H3 0.2177 -0.2273 0.6572 0.084 Uiso calc R 1 H
C4 0.2809(5) -0.2271(4) 0.4783(4) 0.0690(10) Uani d . 1 C
H4 0.3019 -0.3231 0.4378 0.083 Uiso calc R 1 H
C5 0.2998(4) -0.1449(3) 0.4090(3) 0.0576(8) Uani d . 1 C
H5 0.3352 -0.1835 0.3217 0.069 Uiso calc R 1 H
C6 0.2658(4) -0.0014(3) 0.4700(3) 0.0486(7) Uani d . 1 C
C7 0.2595(4) 0.2180(3) 0.4485(3) 0.0516(7) Uani d . 1 C
C8 0.2102(4) 0.2853(3) 0.5752(3) 0.0484(7) Uani d . 1 C
C9 0.1820(4) 0.2107(3) 0.6613(3) 0.0503(7) Uani d . 1 C
C10 0.2859(6) 0.2797(4) 0.3486(3) 0.0732(10) Uani d . 1 C
H10A 0.1723 0.2610 0.2926 0.110 Uiso calc R 1 H
H10B 0.3905 0.2378 0.2959 0.110 Uiso calc R 1 H
H10C 0.3120 0.3801 0.3928 0.110 Uiso calc R 1 H
C11 0.3095(4) 0.5510(3) 0.7703(3) 0.0488(7) Uani d . 1 C
C12 0.3617(6) 0.7512(3) 0.9543(3) 0.0650(9) Uani d . 1 C
C13 0.5320(5) 0.7025(3) 0.9763(3) 0.0643(9) Uani d . 1 C
H13 0.6108 0.7560 1.0501 0.077 Uiso calc R 1 H
C14 0.5856(4) 0.5724(3) 0.8874(3) 0.0511(7) Uani d . 1 C
C15 0.2894(7) 0.8895(4) 1.0459(4) 0.1062(16) Uani d . 1 C
H15A 0.2451 0.9408 0.9952 0.159 Uiso calc R 1 H
H15B 0.3903 0.9445 1.1076 0.159 Uiso calc R 1 H
H15C 0.1867 0.8716 1.0934 0.159 Uiso calc R 1 H
C16 0.7726(5) 0.5154(4) 0.9035(3) 0.0665(9) Uani d . 1 C
H16A 0.7596 0.4139 0.8691 0.100 Uiso calc R 1 H
H16B 0.8120 0.5518 0.9958 0.100 Uiso calc R 1 H
H16C 0.8659 0.5440 0.8561 0.100 Uiso calc R 1 H
N1 0.2473(4) 0.6754(3) 0.8488(2) 0.0593(7) Uani d . 1 N
N2 0.4708(3) 0.4945(2) 0.7817(2) 0.0492(6) Uani d . 1 N
O1 0.1326(3) 0.2679(2) 0.77538(19) 0.0653(7) Uani d . 1 O
O2 0.2856(3) 0.0771(2) 0.39542(18) 0.0533(6) Uani d . 1 O
S1 0.14889(12) 0.46327(8) 0.63132(8) 0.0611(4) Uani d . 1 S

loop_
_atom_site_aniso_label
_atom_site_aniso_U_11
_atom_site_aniso_U_22
_atom_site_aniso_U_33
_atom_site_aniso_U_12
_atom_site_aniso_U_13
_atom_site_aniso_U_23
C1 0.0378(15) 0.0586(18) 0.0429(15) 0.0008(13) -0.0035(12) 0.0130(14)
C2 0.0495(18) 0.074(2) 0.0548(18) -0.0001(16) -0.0028(14) 0.0253(17)
C3 0.060(2) 0.067(2) 0.086(3) -0.0057(17) -0.0098(19) 0.036(2)
C4 0.058(2) 0.0519(19) 0.084(3) -0.0005(15) -0.0091(18) 0.0142(19)
C5 0.0482(17) 0.0513(18) 0.0570(18) 0.0022(14) -0.0023(14) 0.0044(15)
C6 0.0354(15) 0.0558(17) 0.0480(16) -0.0023(12) -0.0021(12) 0.0145(14)
C7 0.0417(16) 0.0583(18) 0.0480(17) 0.0015(13) -0.0019(13) 0.0144(14)
C8 0.0432(15) 0.0517(17) 0.0397(15) 0.0050(12) -0.0060(12) 0.0071(13)
C9 0.0426(16) 0.0597(18) 0.0370(15) 0.0043(13) -0.0049(12) 0.0072(14)
C10 0.087(3) 0.079(2) 0.058(2) 0.014(2) 0.0125(18) 0.0304(19)
C11 0.0568(18) 0.0498(17) 0.0381(15) 0.0063(13) 0.0034(13) 0.0151(13)
C12 0.093(3) 0.0520(18) 0.0414(17) 0.0120(17) 0.0044(17) 0.0081(15)
C13 0.082(2) 0.062(2) 0.0353(15) -0.0017(17) -0.0048(15) 0.0067(14)
C14 0.0539(17) 0.0603(18) 0.0380(15) -0.0021(14) 0.0021(13) 0.0188(14)
C15 0.150(4) 0.075(3) 0.066(2) 0.041(3) 0.001(3) -0.003(2)
C16 0.0527(18) 0.088(2) 0.0515(18) 0.0019(17) -0.0039(15) 0.0206(17)
N1 0.0759(18) 0.0554(15) 0.0418(14) 0.0165(13) 0.0056(13) 0.0128(12)
N2 0.0502(14) 0.0552(14) 0.0371(12) 0.0044(11) -0.0002(11) 0.0129(11)
O1 0.0712(15) 0.0747(15) 0.0376(12) 0.0116(12) 0.0055(10) 0.0081(11)
O2 0.0542(12) 0.0560(12) 0.0400(11) 0.0065(9) 0.0047(9) 0.0082(10)
S1 0.0618(6) 0.0572(6) 0.0540(5) 0.0150(4) -0.0114(4) 0.0111(4)

loop_
_atom_type_symbol
_atom_type_description
_atom_type_scat_dispersion_real
_atom_type_scat_dispersion_imag
_atom_type_scat_source
C C 0.0033 0.0016 'International Tables Vol C Tables 4.2.6.8 and 6.1.1.4'
H H 0.0000 0.0000 'International Tables Vol C Tables 4.2.6.8 and 6.1.1.4'
N N 0.0061 0.0033 'International Tables Vol C Tables 4.2.6.8 and 6.1.1.4'
O O 0.0106 0.0060 'International Tables Vol C Tables 4.2.6.8 and 6.1.1.4'
S S 0.1246 0.1234 'International Tables Vol C Tables 4.2.6.8 and 6.1.1.4'

loop_
_geom_angle_atom_site_label_1
_geom_angle_atom_site_label_2
_geom_angle_atom_site_label_3
_geom_angle
C6 C1 C2 117.5(3)
C6 C1 C9 119.9(3)
C2 C1 C9 122.5(3)
C3 C2 C1 121.3(3)
C3 C2 H2 119.4
C1 C2 H2 119.4
C2 C3 C4 119.4(3)
C2 C3 H3 120.3
C4 C3 H3 120.3
C5 C4 C3 120.9(3)
C5 C4 H4 119.5
C3 C4 H4 119.5
C4 C5 C6 119.2(3)
C4 C5 H5 120.4
C6 C5 H5 120.4
O2 C6 C1 121.4(3)
O2 C6 C5 117.0(3)
C1 C6 C5 121.7(3)
C8 C7 O2 121.6(3)
C8 C7 C10 127.6(3)
O2 C7 C10 110.7(3)
C7 C8 C9 121.9(3)
C7 C8 S1 119.2(2)
C9 C8 S1 118.4(2)
O1 C9 C8 123.4(3)
O1 C9 C1 122.0(3)
C8 C9 C1 114.6(3)
C7 C10 H10A 109.5
C7 C10 H10B 109.5
H10A C10 H10B 109.5
C7 C10 H10C 109.5
H10A C10 H10C 109.5
H10B C10 H10C 109.5
N2 C11 N1 128.5(3)
N2 C11 S1 120.3(2)
N1 C11 S1 111.1(2)
N1 C12 C13 121.0(3)
N1 C12 C15 115.7(3)
C13 C12 C15 123.3(3)
C12 C13 C14 119.2(3)
C12 C13 H13 120.4
C14 C13 H13 120.4
N2 C14 C13 120.3(3)
N2 C14 C16 117.8(3)
C13 C14 C16 121.8(3)
C12 C15 H15A 109.5
C12 C15 H15B 109.5
H15A C15 H15B 109.5
C12 C15 H15C 109.5
H15A C15 H15C 109.5
H15B C15 H15C 109.5
C14 C16 H16A 109.5
C14 C16 H16B 109.5
H16A C16 H16B 109.5
C14 C16 H16C 109.5
H16A C16 H16C 109.5
H16B C16 H16C 109.5
C11 N1 C12 115.4(3)
C11 N2 C14 115.5(2)
C7 O2 C6 120.6(2)
C8 S1 C11 103.24(13)

loop_
_geom_bond_atom_site_label_1
_geom_bond_atom_site_label_2
_geom_bond_distance
C1 C6 1.390(4)
C1 C2 1.393(4)
C1 C9 1.463(4)
C2 C3 1.373(4)
C2 H2 0.9300
C3 C4 1.398(5)
C3 H3 0.9300
C4 C5 1.349(5)
C4 H4 0.9300
C5 C6 1.395(4)
C5 H5 0.9300
C6 O2 1.366(3)
C7 C8 1.354(4)
C7 O2 1.357(3)
C7 C10 1.483(4)
C8 C9 1.449(4)
C8 S1 1.764(3)
C9 O1 1.226(3)
C10 H10A 0.9600
C10 H10B 0.9600
C10 H10C 0.9600
C11 N2 1.322(4)
C11 N1 1.331(3)
C11 S1 1.776(3)
C12 N1 1.335(4)
C12 C13 1.370(5)
C12 C15 1.503(4)
C13 C14 1.386(4)
C13 H13 0.9300
C14 N2 1.344(4)
C14 C16 1.497(4)
C15 H15A 0.9600
C15 H15B 0.9600
C15 H15C 0.9600
C16 H16A 0.9600
C16 H16B 0.9600
C16 H16C 0.9600

loop_
_geom_hbond_atom_site_label_D
_geom_hbond_atom_site_label_H
_geom_hbond_atom_site_label_A
_geom_hbond_site_symmetry_A
_geom_hbond_distance_DH
_geom_hbond_distance_HA
_geom_hbond_distance_DA
_geom_hbond_angle_DHA
C16 H16B O1 2_667 0.96 2.48 3.379(4) 157
C3 H3 N1 1_545 0.93 2.67 3.570(5) 162

loop_
_geom_torsion_atom_site_label_1
_geom_torsion_atom_site_label_2
_geom_torsion_atom_site_label_3
_geom_torsion_atom_site_label_4
_geom_torsion
C6 C1 C2 C3 0.7(4)
C9 C1 C2 C3 179.2(3)
C1 C2 C3 C4 -0.1(5)
C2 C3 C4 C5 0.2(5)
C3 C4 C5 C6 -0.8(5)
C2 C1 C6 O2 179.7(2)
C9 C1 C6 O2 1.1(4)
C2 C1 C6 C5 -1.4(4)
C9 C1 C6 C5 -179.9(2)
C4 C5 C6 O2 -179.6(2)
C4 C5 C6 C1 1.4(4)
O2 C7 C8 C9 -0.2(4)
C10 C7 C8 C9 177.6(3)
O2 C7 C8 S1 -171.9(2)
C10 C7 C8 S1 5.8(4)
C7 C8 C9 O1 -178.1(3)
S1 C8 C9 O1 -6.2(4)
C7 C8 C9 C1 1.8(4)
S1 C8 C9 C1 173.61(19)
C6 C1 C9 O1 177.6(3)
C2 C1 C9 O1 -0.9(4)
C6 C1 C9 C8 -2.2(4)
C2 C1 C9 C8 179.3(2)
N1 C12 C13 C14 0.0(5)
C15 C12 C13 C14 178.9(3)
C12 C13 C14 N2 -0.7(5)
C12 C13 C14 C16 178.0(3)
N2 C11 N1 C12 -1.5(5)
S1 C11 N1 C12 -178.2(2)
C13 C12 N1 C11 1.0(5)
C15 C12 N1 C11 -178.0(3)
N1 C11 N2 C14 0.9(4)
S1 C11 N2 C14 177.21(19)
C13 C14 N2 C11 0.3(4)
C16 C14 N2 C11 -178.5(3)
C8 C7 O2 C6 -1.1(4)
C10 C7 O2 C6 -179.2(2)
C1 C6 O2 C7 0.6(4)
C5 C6 O2 C7 -178.4(2)
C7 C8 S1 C11 -123.5(2)
C9 C8 S1 C11 64.4(2)
N2 C11 S1 C8 22.5(3)
N1 C11 S1 C8 -160.6(2)

loop_
_cod_related_entry_id
_cod_related_entry_database
_cod_related_entry_code
1 ChemSpider 21129137
